data_1526881
loop_
_publ_author_name
'Venturini, G.'
'Verniere, A.'
'Malaman, B.'

_publ_section_title
;
 Neutron diffraction study of Hf Fe6 Ge6 - type Tm Mn6 Ge6-x Gax compounds
 (x = 0.2, 0.4, 0.6, 0.8 and 1.0)
;
_journal_name_full 'Journal of Alloys Compd.'
_journal_page_first 50
_journal_page_last 61
_journal_volume 319
_journal_year 2001
_chemical_formula_sum 'Ga0.4 Ge5.6 Mn6 Tm'
_chemical_name_systematic 'Tm Mn6 Ge4 (Ge1.6 Ga0.4)'
_space_group_IT_number 191
_symmetry_space_group_name_Hall '-P 6 2'
_symmetry_space_group_name_H-M 'P 6/m m m'
_cell_angle_alpha 90
_cell_angle_beta 90
_cell_angle_gamma 120
_cell_formula_units_Z 1
_cell_length_a 5.2007
_cell_length_b 5.2007
_cell_length_c 8.1441
_cell_volume 190.764
_citation_journal_id_ASTM JALCEU
_cod_data_source_file Venturini_JALCEU_2001_1247.cif
_cod_data_source_block Ga0.4Ge5.6Mn6Tm1
_cod_original_cell_volume 190.7644
_cod_original_formula_sum 'Ga0.4 Ge5.6 Mn6 Tm1'
_cod_database_code 1526881

loop_
_symmetry_equiv_pos_as_xyz
x,y,z
x-y,x,z
-y,x-y,z
-x,-y,z
-x+y,-x,z
y,-x+y,z
-y,-x,-z
x-y,-y,-z
x,x-y,-z
y,x,-z
-x+y,y,-z
-x,-x+y,-z
-x,-y,-z
-x+y,-x,-z
y,-x+y,-z
x,y,-z
x-y,x,-z
-y,x-y,-z
y,x,z
-x+y,y,z
-x,-x+y,z
-y,-x,z
x-y,-y,z
x,x-y,z

loop_
_atom_site_label
_atom_site_type_symbol
_atom_site_fract_x
_atom_site_fract_y
_atom_site_fract_z
_atom_site_occupancy
_atom_site_U_iso_or_equiv
Tm1 Tm 0 0 0 1 0.0
Ga1 Ga 0 0 0.3411 0.2 0.0
Ge1 Ge 0.3333 0.6667 0 1 0.0
Mn1 Mn 0 0.5 0.247 1 0.0
Ge2 Ge 0.3333 0.6667 0.5 1 0.0
Ge3 Ge 0 0 0.3411 0.8 0.0
